data_7703273
loop_
_publ_author_name
'Urbanovsk\'y, Peter'
'Kotek, Jan'
'C\'isa\<rov\'a, Ivana'
'Hermann, Petr'

_publ_section_title
;
 The solid-state structures and ligand cavity evaluation of
 lanthanide(iii) complexes of a DOTA analogue with a
 (dibenzylamino)methylphosphinate pendant arm.
;
_journal_issue 5
_journal_name_full 'Dalton transactions (Cambridge, England : 2003)'
_journal_page_first 1555
_journal_page_last 1569
_journal_paper_doi 10.1039/c9dt04056k
_journal_volume 49
_journal_year 2020
_chemical_formula_moiety 'C30 H42 Eu N5 O9 P, 3(H2 O), H4 N'
_chemical_formula_sum 'C30 H52 Eu N6 O12 P'
_chemical_formula_weight 871.70
_space_group_crystal_system monoclinic
_space_group_IT_number 15
_space_group_name_Hall '-C 2yc'
_space_group_name_H-M_alt 'C 1 2/c 1'
_atom_sites_solution_hydrogens mixed
_audit_creation_method SHELXL-2014/7
_audit_update_record
;
2019-10-16 deposited with the CCDC.	2019-12-09 downloaded from the CCDC.
;
_cell_angle_alpha 90
_cell_angle_beta 90.685(2)
_cell_angle_gamma 90
_cell_formula_units_Z 8
_cell_length_a 47.136(3)
_cell_length_b 10.3082(5)
_cell_length_c 15.2253(8)
_cell_measurement_reflns_used 9811
_cell_measurement_temperature 150(2)
_cell_measurement_theta_max 27.5212
_cell_measurement_theta_min 2.5928
_cell_volume 7397.3(7)
_computing_cell_refinement 'SAINT V8.34A (Bruker AXS Inc., 2013)'
_computing_data_collection 'Bruker Instrument Service v2013.12.0.0'
_computing_data_reduction 'SAINT V8.34A (Bruker AXS Inc., 2013)'
_computing_structure_refinement 'SHELXL 2017/1 (Sheldrick, 2017)'
_computing_structure_solution 'SHELXT 2014/5 (Sheldrick, 2014)'
_diffrn_ambient_temperature 150(2)
_diffrn_detector_area_resol_mean 8.3333
_diffrn_measured_fraction_theta_full 1.000
_diffrn_measured_fraction_theta_max 0.978
_diffrn_measurement_device_type 'Bruker APEX-II CCD'
_diffrn_measurement_method '\f and \w scans'
_diffrn_radiation_monochromator graphite
_diffrn_radiation_source 'fine-focus sealed tube'
_diffrn_radiation_type MoK\a
_diffrn_radiation_wavelength 0.71073
_diffrn_reflns_av_R_equivalents 0.0375
_diffrn_reflns_av_unetI/netI 0.0335
_diffrn_reflns_Laue_measured_fraction_full 1.000
_diffrn_reflns_Laue_measured_fraction_max 0.978
_diffrn_reflns_limit_h_max 61
_diffrn_reflns_limit_h_min -58
_diffrn_reflns_limit_k_max 13
_diffrn_reflns_limit_k_min -9
_diffrn_reflns_limit_l_max 19
_diffrn_reflns_limit_l_min -19
_diffrn_reflns_number 33793
_diffrn_reflns_point_group_measured_fraction_full 1.000
_diffrn_reflns_point_group_measured_fraction_max 0.978
_diffrn_reflns_theta_full 25.242
_diffrn_reflns_theta_max 27.498
_diffrn_reflns_theta_min 1.338
_exptl_absorpt_coefficient_mu 1.806
_exptl_absorpt_correction_T_max 0.85
_exptl_absorpt_correction_T_min 0.44
_exptl_absorpt_correction_type numerical
_exptl_absorpt_process_details 'SADABS V2014/2 (Bruker AXS Inc.)'
_exptl_crystal_colour colourless
_exptl_crystal_density_diffrn 1.565
_exptl_crystal_description prism
_exptl_crystal_F_000 3584
_exptl_crystal_size_max 0.506
_exptl_crystal_size_mid 0.378
_exptl_crystal_size_min 0.096
_refine_diff_density_max 2.529
_refine_diff_density_min -4.418
_refine_diff_density_rms 0.160
_refine_ls_extinction_method none
_refine_ls_goodness_of_fit_ref 1.382
_refine_ls_hydrogen_treatment constr
_refine_ls_matrix_type full
_refine_ls_number_parameters 438
_refine_ls_number_reflns 8492
_refine_ls_number_restraints 1
_refine_ls_restrained_S_all 1.382
_refine_ls_R_factor_all 0.0590
_refine_ls_R_factor_gt 0.0567
_refine_ls_shift/su_max 0.001
_refine_ls_shift/su_mean 0.000
_refine_ls_structure_factor_coef Fsqd
_refine_ls_weighting_details 'w=1/[\s^2^(Fo^2^)+161.8198P] where P=(Fo^2^+2Fc^2^)/3'
_refine_ls_weighting_scheme calc
_refine_ls_wR_factor_gt 0.1358
_refine_ls_wR_factor_ref 0.1369
_reflns_Friedel_coverage 0.000
_reflns_number_gt 8117
_reflns_number_total 8492
_reflns_threshold_expression 'I > 2\s(I)'
_cod_data_source_file c9dt04056k2.cif
_cod_data_source_block eudo3apdbam
_cod_depositor_comments 'Adding full bibliography for 7703270--7703283.cif.'
_cod_original_sg_symbol_H-M 'C 2/c'
_cod_database_code 7703273
_shelx_shelxl_version_number 2014/7
_shelx_space_group_comment
;
The symmetry employed for this shelxl refinement is uniquely defined
by the following loop, which should always be used as a source of
symmetry information in preference to the above space-group names.
They are only intended as comments.
;
_shelx_estimated_absorpt_t_min 0.462
_shelx_estimated_absorpt_t_max 0.846

loop_
_space_group_symop_operation_xyz
'x, y, z'
'-x, y, -z+1/2'
'x+1/2, y+1/2, z'
'-x+1/2, y+1/2, -z+1/2'
'-x, -y, -z'
'x, -y, z-1/2'
'-x+1/2, -y+1/2, -z'
'x+1/2, -y+1/2, z-1/2'

loop_
_atom_site_label
_atom_site_type_symbol
_atom_site_fract_x
_atom_site_fract_y
_atom_site_fract_z
_atom_site_U_iso_or_equiv
_atom_site_adp_type
_atom_site_occupancy
_atom_site_site_symmetry_order
_atom_site_calc_flag
_atom_site_refinement_flags_posn
_atom_site_refinement_flags_adp
_atom_site_refinement_flags_occupancy
_atom_site_disorder_assembly
_atom_site_disorder_group
Eu1 Eu 0.16126(2) 0.77245(3) 0.10356(2) 0.01094(9) Uani 1 1 d . . . . .
O1C O 0.17546(9) 0.6369(4) 0.2408(3) 0.0148(9) Uani 1 1 d . . . . .
H11C H 0.1739 0.5548 0.2258 0.018 Uiso 1 1 d R U . . .
H12C H 0.1631 0.6352 0.2842 0.018 Uiso 1 1 d R U . . .
N1 N 0.11361(11) 0.7539(5) 0.0006(3) 0.0124(10) Uani 1 1 d . . . . .
C2 C 0.12086(13) 0.6988(6) -0.0867(4) 0.0161(12) Uani 1 1 d . . . . .
H21 H 0.1046 0.7114 -0.1276 0.019 Uiso 1 1 calc R U . . .
H22 H 0.1241 0.6043 -0.0805 0.019 Uiso 1 1 calc R U . . .
C3 C 0.14702(13) 0.7608(6) -0.1253(4) 0.0151(12) Uani 1 1 d . . . . .
H31 H 0.1509 0.7205 -0.1830 0.018 Uiso 1 1 calc R U . . .
H32 H 0.1433 0.8542 -0.1352 0.018 Uiso 1 1 calc R U . . .
N4 N 0.17238(11) 0.7461(5) -0.0675(3) 0.0122(10) Uani 1 1 d . . . . .
C5 C 0.19490(13) 0.8380(7) -0.0953(4) 0.0178(13) Uani 1 1 d . . . . .
H51 H 0.1961 0.8375 -0.1602 0.021 Uiso 1 1 calc R U . . .
H52 H 0.2134 0.8087 -0.0713 0.021 Uiso 1 1 calc R U . . .
C6 C 0.18916(14) 0.9751(7) -0.0642(4) 0.0179(13) Uani 1 1 d . . . . .
H61 H 0.2047 1.0327 -0.0834 0.021 Uiso 1 1 calc R U . . .
H62 H 0.1713 1.0068 -0.0914 0.021 Uiso 1 1 calc R U . . .
N7 N 0.18689(12) 0.9812(5) 0.0332(3) 0.0170(11) Uani 1 1 d . . . . .
C8 C 0.17292(15) 1.1050(6) 0.0580(4) 0.0200(13) Uani 1 1 d . . . . .
H81 H 0.1802 1.1757 0.0203 0.024 Uiso 1 1 calc R U . . .
H82 H 0.1779 1.1261 0.1197 0.024 Uiso 1 1 calc R U . . .
C9 C 0.14112(15) 1.0978(6) 0.0482(4) 0.0190(13) Uani 1 1 d . . . . .
H91 H 0.1327 1.1810 0.0673 0.023 Uiso 1 1 calc R U . . .
H92 H 0.1360 1.0845 -0.0144 0.023 Uiso 1 1 calc R U . . .
N10 N 0.12922(12) 0.9904(5) 0.1013(3) 0.0157(10) Uani 1 1 d . . . . .
C11 C 0.09993(14) 0.9623(7) 0.0722(4) 0.0187(13) Uani 1 1 d . . . . .
H111 H 0.0897 1.0450 0.0616 0.022 Uiso 1 1 calc R U . . .
H112 H 0.0900 0.9149 0.1192 0.022 Uiso 1 1 calc R U . . .
C12 C 0.09934(13) 0.8811(6) -0.0119(4) 0.0163(12) Uani 1 1 d . . . . .
H121 H 0.0794 0.8665 -0.0305 0.020 Uiso 1 1 calc R U . . .
H122 H 0.1089 0.9295 -0.0593 0.020 Uiso 1 1 calc R U . . .
C20 C 0.09420(13) 0.6618(6) 0.0454(4) 0.0160(12) Uani 1 1 d . . . . .
H201 H 0.0785 0.6374 0.0049 0.019 Uiso 1 1 calc R U . . .
H202 H 0.0859 0.7043 0.0974 0.019 Uiso 1 1 calc R U . . .
P1 P 0.11354(3) 0.51589(16) 0.07981(10) 0.0132(3) Uani 1 1 d . . . . .
O11 O 0.14447(9) 0.5598(4) 0.0883(3) 0.0136(8) Uani 1 1 d . . . . .
O12 O 0.10813(10) 0.4044(5) 0.0192(3) 0.0198(10) Uani 1 1 d . . . . .
C21 C 0.10009(14) 0.4843(8) 0.1891(4) 0.0232(14) Uani 1 1 d . . . . .
H211 H 0.1108 0.4118 0.2162 0.028 Uiso 1 1 calc R U . . .
H212 H 0.1028 0.5621 0.2263 0.028 Uiso 1 1 calc R U . . .
N22 N 0.06992(12) 0.4512(6) 0.1844(4) 0.0233(12) Uani 1 1 d . . . . .
C30 C 0.06532(17) 0.3140(8) 0.1662(6) 0.0362(19) Uani 1 1 d . . . . .
H301 H 0.0667 0.2648 0.2219 0.043 Uiso 1 1 calc R U . . .
H302 H 0.0805 0.2824 0.1271 0.043 Uiso 1 1 calc R U . . .
C31 C 0.03719(16) 0.2877(7) 0.1240(6) 0.0294(17) Uani 1 1 d . . . . .
C32A C 0.0204(4) 0.3823(17) 0.0745(12) 0.036(3) Uani 0.492(7) 1 d . . P A 1
H32A H 0.0276 0.4680 0.0687 0.043 Uiso 0.492(7) 1 calc R U P A 1
C32B C 0.0373(3) 0.2958(16) 0.0361(12) 0.036(3) Uani 0.508(7) 1 d . . P A 2
H32B H 0.0541 0.3189 0.0061 0.043 Uiso 0.508(7) 1 calc R U P A 2
C33A C -0.0055(4) 0.352(2) 0.0356(14) 0.046(3) Uani 0.492(7) 1 d . . P A 1
H33A H -0.0170 0.4175 0.0092 0.056 Uiso 0.492(7) 1 calc R U P A 1
C34 C -0.0136(2) 0.2293(12) 0.0365(8) 0.059(3) Uani 1 1 d . . . . .
H34A H -0.0298 0.2065 0.0020 0.070 Uiso 0.492(7) 1 calc R U P A 1
H34B H -0.0310 0.2108 0.0065 0.070 Uiso 0.508(7) 1 calc R U P A 2
C35A C -0.0008(4) 0.134(2) 0.0827(15) 0.050(4) Uani 0.492(7) 1 d . . P A 1
H35A H -0.0089 0.0497 0.0864 0.059 Uiso 0.492(7) 1 calc R U P A 1
C36A C 0.0252(4) 0.1632(17) 0.1251(13) 0.038(3) Uani 0.492(7) 1 d . . P A 1
H36A H 0.0349 0.0960 0.1557 0.046 Uiso 0.492(7) 1 calc R U P A 1
C33B C 0.0124(4) 0.2698(19) -0.0105(14) 0.046(3) Uani 0.508(7) 1 d . . P A 2
H33B H 0.0120 0.2780 -0.0727 0.056 Uiso 0.508(7) 1 calc R U P A 2
C35B C -0.0111(4) 0.221(2) 0.1223(15) 0.050(4) Uani 0.508(7) 1 d . . P A 2
H35B H -0.0273 0.1955 0.1543 0.059 Uiso 0.508(7) 1 calc R U P A 2
C36B C 0.0139(4) 0.2462(16) 0.1703(13) 0.038(3) Uani 0.508(7) 1 d . . P A 2
H36B H 0.0148 0.2353 0.2322 0.046 Uiso 0.508(7) 1 calc R U P A 2
C40 C 0.05478(17) 0.4933(11) 0.2641(5) 0.042(2) Uani 1 1 d . . . . .
H401 H 0.0656 0.4673 0.3173 0.050 Uiso 0.383(3) 1 calc R U P B 3
H402 H 0.0358 0.4519 0.2660 0.050 Uiso 0.383(3) 1 calc R U P B 3
H403 H 0.0645 0.4566 0.3165 0.050 Uiso 0.196(3) 1 calc R U P B 4
H404 H 0.0352 0.4581 0.2621 0.050 Uiso 0.196(3) 1 calc R U P B 4
H405 H 0.0354 0.4562 0.2610 0.050 Uiso 0.420(3) 1 calc R U P B 5
H406 H 0.0645 0.4531 0.3153 0.050 Uiso 0.420(3) 1 calc R U P B 5
C41C C 0.0514(4) 0.6535(11) 0.2607(11) 0.024(2) Uiso 0.383(3) 1 d G . P B 3
C42C C 0.0362(3) 0.7194(14) 0.1958(9) 0.029(3) Uiso 0.383(3) 1 d G . P B 3
H42C H 0.0275 0.6726 0.1490 0.035 Uiso 0.383(3) 1 calc R U P B 3
C43C C 0.0338(3) 0.8536(14) 0.1994(9) 0.030(3) Uiso 0.383(3) 1 d G . P B 3
H43C H 0.0234 0.8987 0.1551 0.036 Uiso 0.383(3) 1 calc R U P B 3
C44C C 0.0466(4) 0.9220(11) 0.2680(12) 0.051(4) Uiso 0.383(3) 1 d G . P B 3
H44C H 0.0449 1.0138 0.2704 0.061 Uiso 0.383(3) 1 calc R U P B 3
C45C C 0.0617(4) 0.8561(16) 0.3328(10) 0.049(4) Uiso 0.383(3) 1 d G . P B 3
H45C H 0.0705 0.9029 0.3797 0.059 Uiso 0.383(3) 1 calc R U P B 3
C46C C 0.0642(3) 0.7218(16) 0.3292(10) 0.039(3) Uiso 0.383(3) 1 d G . P B 3
H46C H 0.0745 0.6768 0.3735 0.047 Uiso 0.383(3) 1 calc R U P B 3
C41D C 0.0533(7) 0.644(2) 0.273(2) 0.024(2) Uiso 0.196(3) 1 d G . P B 4
C42D C 0.0317(6) 0.668(2) 0.2128(19) 0.029(3) Uiso 0.196(3) 1 d G . P B 4
H42D H 0.0223 0.5978 0.1845 0.035 Uiso 0.196(3) 1 calc R U P B 4
C43D C 0.0238(6) 0.795(3) 0.1935(18) 0.030(3) Uiso 0.196(3) 1 d G . P B 4
H43D H 0.0090 0.8113 0.1520 0.036 Uiso 0.196(3) 1 calc R U P B 4
C44D C 0.0376(7) 0.898(2) 0.235(2) 0.051(4) Uiso 0.196(3) 1 d G . P B 4
H44D H 0.0322 0.9846 0.2217 0.061 Uiso 0.196(3) 1 calc R U P B 4
C45D C 0.0592(7) 0.874(3) 0.296(2) 0.049(4) Uiso 0.196(3) 1 d G . P B 4
H45D H 0.0686 0.9442 0.3239 0.059 Uiso 0.196(3) 1 calc R U P B 4
C46D C 0.0671(6) 0.747(3) 0.315(2) 0.039(3) Uiso 0.196(3) 1 d G . P B 4
H46D H 0.0819 0.7306 0.3564 0.047 Uiso 0.196(3) 1 calc R U P B 4
C41E C 0.0523(3) 0.6178(10) 0.2804(9) 0.024(2) Uiso 0.420(3) 1 d G . P B 5
C42E C 0.0394(3) 0.6941(12) 0.2160(7) 0.029(3) Uiso 0.420(3) 1 d G . P B 5
H42E H 0.0328 0.6557 0.1629 0.035 Uiso 0.420(3) 1 calc R U P B 5
C43E C 0.0362(3) 0.8267(12) 0.2294(8) 0.030(3) Uiso 0.420(3) 1 d G . P B 5
H43E H 0.0275 0.8788 0.1854 0.036 Uiso 0.420(3) 1 calc R U P B 5
C44E C 0.0459(3) 0.8829(10) 0.3071(9) 0.051(4) Uiso 0.420(3) 1 d G . P B 5
H44E H 0.0437 0.9736 0.3163 0.061 Uiso 0.420(3) 1 calc R U P B 5
C45E C 0.0588(3) 0.8066(14) 0.3715(8) 0.049(4) Uiso 0.420(3) 1 d G . P B 5
H45E H 0.0654 0.8451 0.4246 0.059 Uiso 0.420(3) 1 calc R U P B 5
C46E C 0.0619(3) 0.6740(13) 0.3581(8) 0.039(3) Uiso 0.420(3) 1 d G . P B 5
H46E H 0.0707 0.6219 0.4021 0.047 Uiso 0.420(3) 1 calc R U P B 5
C50 C 0.18399(13) 0.6135(6) -0.0738(4) 0.0145(12) Uani 1 1 d . . . . .
H501 H 0.1943 0.6045 -0.1299 0.017 Uiso 1 1 calc R U . . .
H502 H 0.1682 0.5504 -0.0743 0.017 Uiso 1 1 calc R U . . .
C51 C 0.20410(13) 0.5821(6) 0.0021(4) 0.0147(12) Uani 1 1 d . . . . .
O51 O 0.20383(9) 0.6574(5) 0.0683(3) 0.0173(9) Uani 1 1 d . . . . .
O52 O 0.21905(11) 0.4835(5) -0.0046(3) 0.0258(11) Uani 1 1 d . . . . .
C60 C 0.21549(15) 0.9787(8) 0.0742(4) 0.0248(15) Uani 1 1 d . . . . .
H601 H 0.2252 1.0622 0.0632 0.030 Uiso 1 1 calc R U . . .
H602 H 0.2269 0.9085 0.0478 0.030 Uiso 1 1 calc R U . . .
C61 C 0.21316(15) 0.9563(6) 0.1735(4) 0.0193(13) Uani 1 1 d . . . . .
O61 O 0.19179(10) 0.8943(5) 0.1999(3) 0.0205(10) Uani 1 1 d . . . . .
O62 O 0.23276(12) 0.9982(5) 0.2216(3) 0.0307(13) Uani 1 1 d . . . . .
C70 C 0.12873(16) 1.0258(6) 0.1953(4) 0.0195(13) Uani 1 1 d . . . . .
H701 H 0.1123 1.0833 0.2061 0.023 Uiso 1 1 calc R U . . .
H702 H 0.1462 1.0743 0.2106 0.023 Uiso 1 1 calc R U . . .
C71 C 0.12664(14) 0.9069(6) 0.2537(4) 0.0157(12) Uani 1 1 d . . . . .
O71 O 0.12806(10) 0.7981(4) 0.2154(3) 0.0161(9) Uani 1 1 d . . . . .
O72 O 0.12474(12) 0.9238(5) 0.3338(3) 0.0262(11) Uani 1 1 d . . . . .
N1A N 0.22582(12) 0.6650(6) 0.3409(4) 0.0201(11) Uani 1 1 d . . . . .
H11A H 0.2090 0.6742 0.3106 0.024 Uiso 1 1 d R U . . .
H12A H 0.2340 0.7361 0.3508 0.024 Uiso 1 1 d R U . . .
H13A H 0.2202 0.6237 0.3882 0.024 Uiso 1 1 d R U . . .
H14A H 0.2377 0.6148 0.3203 0.024 Uiso 1 1 d R U . . .
O1W O 0.17899(11) 0.3781(5) 0.1847(3) 0.0257(11) Uani 1 1 d . . . . .
H11W H 0.1733 0.4127 0.1423 0.031 Uiso 1 1 d R U . . .
H12W H 0.1964 0.3735 0.1708 0.031 Uiso 1 1 d R U . . .
O2W O 0.23868(11) 0.3784(5) 0.1442(3) 0.0259(11) Uani 1 1 d . . . . .
H21W H 0.2443 0.4325 0.1865 0.031 Uiso 1 1 d R U . . .
H22W H 0.2299 0.4263 0.0983 0.031 Uiso 1 1 d R U . . .
O3W O 0.14491(13) 0.6759(5) 0.3915(3) 0.0334(13) Uani 1 1 d . . . . .
H31W H 0.1346 0.6465 0.4289 0.040 Uiso 1 1 d R U . . .
H32W H 0.1347 0.7432 0.3771 0.040 Uiso 1 1 d R U . . .

loop_
_atom_site_aniso_label
_atom_site_aniso_U_11
_atom_site_aniso_U_22
_atom_site_aniso_U_33
_atom_site_aniso_U_23
_atom_site_aniso_U_13
_atom_site_aniso_U_12
Eu1 0.01300(14) 0.01426(15) 0.00550(13) -0.00017(11) -0.00216(9) -0.00172(12)
O1C 0.021(2) 0.012(2) 0.0111(19) -0.0013(16) -0.0016(16) -0.0008(17)
N1 0.016(2) 0.015(3) 0.007(2) 0.0000(18) -0.0017(18) 0.001(2)
C2 0.021(3) 0.020(3) 0.007(2) -0.003(2) -0.005(2) -0.001(2)
C3 0.021(3) 0.019(3) 0.006(2) -0.001(2) -0.004(2) 0.001(2)
N4 0.014(2) 0.013(3) 0.009(2) 0.0006(18) -0.0028(18) 0.0011(19)
C5 0.017(3) 0.024(4) 0.012(3) 0.002(2) 0.002(2) -0.002(3)
C6 0.024(3) 0.019(3) 0.010(3) 0.002(2) 0.001(2) -0.006(3)
N7 0.022(3) 0.019(3) 0.011(2) 0.002(2) -0.004(2) -0.006(2)
C8 0.037(4) 0.008(3) 0.015(3) 0.000(2) -0.002(3) -0.007(3)
C9 0.034(4) 0.009(3) 0.014(3) 0.002(2) -0.003(3) 0.001(3)
N10 0.024(3) 0.013(3) 0.009(2) 0.0010(19) -0.002(2) 0.001(2)
C11 0.021(3) 0.025(4) 0.010(3) 0.005(2) 0.001(2) 0.011(3)
C12 0.017(3) 0.019(3) 0.013(3) 0.004(2) -0.004(2) 0.004(2)
C20 0.013(3) 0.021(3) 0.013(3) 0.000(2) -0.003(2) 0.000(2)
P1 0.0143(7) 0.0156(8) 0.0096(7) -0.0005(6) -0.0012(5) -0.0013(6)
O11 0.012(2) 0.015(2) 0.0136(19) 0.0008(16) -0.0043(15) 0.0003(16)
O12 0.022(2) 0.017(2) 0.020(2) -0.0067(18) -0.0021(18) -0.0041(19)
C21 0.021(3) 0.035(4) 0.014(3) 0.006(3) 0.001(2) -0.001(3)
N22 0.021(3) 0.028(3) 0.021(3) 0.002(2) 0.008(2) 0.001(2)
C30 0.024(4) 0.030(4) 0.055(5) 0.009(4) 0.006(4) 0.000(3)
C31 0.028(4) 0.013(3) 0.048(5) 0.007(3) 0.011(3) 0.001(3)
C32A 0.029(6) 0.030(6) 0.049(7) 0.004(5) -0.003(5) -0.010(5)
C32B 0.029(6) 0.030(6) 0.049(7) 0.004(5) -0.003(5) -0.010(5)
C33A 0.035(7) 0.042(8) 0.062(9) -0.006(7) -0.015(6) -0.005(6)
C34 0.030(5) 0.067(8) 0.079(8) -0.024(6) -0.006(5) -0.003(5)
C35A 0.038(7) 0.041(8) 0.070(10) -0.003(7) 0.021(6) -0.018(6)
C36A 0.034(6) 0.028(6) 0.054(7) 0.000(5) 0.016(5) -0.001(5)
C33B 0.035(7) 0.042(8) 0.062(9) -0.006(7) -0.015(6) -0.005(6)
C35B 0.038(7) 0.041(8) 0.070(10) -0.003(7) 0.021(6) -0.018(6)
C36B 0.034(6) 0.028(6) 0.054(7) 0.000(5) 0.016(5) -0.001(5)
C40 0.024(4) 0.080(7) 0.021(4) 0.006(4) 0.008(3) -0.002(4)
C50 0.020(3) 0.014(3) 0.010(3) -0.001(2) -0.001(2) 0.002(2)
C51 0.015(3) 0.018(3) 0.011(3) 0.002(2) 0.001(2) -0.002(2)
O51 0.019(2) 0.022(2) 0.0110(19) -0.0004(17) -0.0029(16) 0.0017(18)
O52 0.031(3) 0.025(3) 0.021(2) -0.003(2) -0.004(2) 0.016(2)
C60 0.026(4) 0.032(4) 0.016(3) 0.004(3) -0.006(3) -0.017(3)
C61 0.029(3) 0.012(3) 0.017(3) 0.003(2) -0.009(3) -0.004(3)
O61 0.030(3) 0.020(2) 0.011(2) 0.0023(17) -0.0065(18) -0.012(2)
O62 0.036(3) 0.034(3) 0.022(2) 0.007(2) -0.016(2) -0.019(2)
C70 0.034(4) 0.014(3) 0.010(3) -0.002(2) -0.004(2) 0.005(3)
C71 0.021(3) 0.015(3) 0.011(3) -0.001(2) 0.000(2) 0.001(2)
O71 0.025(2) 0.013(2) 0.0100(19) 0.0013(16) 0.0009(16) -0.0007(18)
O72 0.050(3) 0.022(3) 0.0063(19) -0.0027(18) 0.002(2) -0.001(2)
N1A 0.019(3) 0.020(3) 0.021(3) 0.002(2) -0.005(2) -0.003(2)
O1W 0.033(3) 0.023(3) 0.021(2) 0.005(2) -0.001(2) 0.002(2)
O2W 0.036(3) 0.020(3) 0.021(2) 0.001(2) -0.007(2) 0.010(2)
O3W 0.055(4) 0.027(3) 0.018(2) 0.005(2) 0.014(2) 0.014(3)

loop_
_atom_type_symbol
_atom_type_description
_atom_type_scat_dispersion_real
_atom_type_scat_dispersion_imag
_atom_type_scat_source
C C 0.0033 0.0016 'International Tables Vol C Tables 4.2.6.8 and 6.1.1.4'
H H 0.0000 0.0000 'International Tables Vol C Tables 4.2.6.8 and 6.1.1.4'
N N 0.0061 0.0033 'International Tables Vol C Tables 4.2.6.8 and 6.1.1.4'
O O 0.0106 0.0060 'International Tables Vol C Tables 4.2.6.8 and 6.1.1.4'
P P 0.1023 0.0942 'International Tables Vol C Tables 4.2.6.8 and 6.1.1.4'
Eu Eu -0.1578 3.6682 'International Tables Vol C Tables 4.2.6.8 and 6.1.1.4'

loop_
_geom_angle_atom_site_label_1
_geom_angle_atom_site_label_2
_geom_angle_atom_site_label_3
_geom_angle
O11 Eu1 O71 87.12(15)
O11 Eu1 O51 78.32(15)
O71 Eu1 O51 141.94(15)
O11 Eu1 O61 138.65(15)
O71 Eu1 O61 84.11(16)
O51 Eu1 O61 84.16(16)
O11 Eu1 O1C 70.08(14)
O71 Eu1 O1C 69.12(14)
O51 Eu1 O1C 72.86(14)
O61 Eu1 O1C 69.03(14)
O11 Eu1 N4 83.02(15)
O71 Eu1 N4 149.26(15)
O51 Eu1 N4 63.74(15)
O61 Eu1 N4 121.69(15)
O1C Eu1 N4 132.62(14)
O11 Eu1 N7 149.37(15)
O71 Eu1 N7 120.35(16)
O51 Eu1 N7 85.74(17)
O61 Eu1 N7 63.68(15)
O1C Eu1 N7 129.58(15)
N4 Eu1 N7 66.45(16)
O11 Eu1 N10 126.00(16)
O71 Eu1 N10 62.47(15)
O51 Eu1 N10 151.17(16)
O61 Eu1 N10 84.49(17)
O1C Eu1 N10 126.57(14)
N4 Eu1 N10 100.81(15)
N7 Eu1 N10 65.49(17)
O11 Eu1 N1 66.59(15)
O71 Eu1 N1 82.70(15)
O51 Eu1 N1 121.45(15)
O61 Eu1 N1 150.64(16)
O1C Eu1 N1 128.85(14)
N4 Eu1 N1 66.65(15)
N7 Eu1 N1 101.37(15)
N10 Eu1 N1 66.15(15)
O11 Eu1 C71 107.87(16)
O71 Eu1 C71 20.75(16)
O51 Eu1 C71 145.43(15)
O61 Eu1 C71 68.74(17)
O1C Eu1 C71 77.48(15)
N4 Eu1 C71 149.44(16)
N7 Eu1 C71 100.13(17)
N10 Eu1 C71 49.43(15)
N1 Eu1 C71 91.02(15)
O11 Eu1 C51 66.14(15)
O71 Eu1 C51 147.71(15)
O51 Eu1 C51 20.05(15)
O61 Eu1 C51 103.71(16)
O1C Eu1 C51 84.31(14)
N4 Eu1 C51 48.76(15)
N7 Eu1 C51 90.53(17)
N10 Eu1 C51 148.41(15)
N1 Eu1 C51 101.43(15)
C71 Eu1 C51 161.75(16)
O11 Eu1 C61 145.83(15)
O71 Eu1 C61 101.65(16)
O51 Eu1 C61 74.58(17)
O61 Eu1 C61 18.92(16)
O1C Eu1 C61 82.22(15)
N4 Eu1 C61 102.81(16)
N7 Eu1 C61 47.81(15)
N10 Eu1 C61 86.46(17)
N1 Eu1 C61 146.77(16)
C71 Eu1 C61 84.27(17)
C51 Eu1 C61 92.20(17)
Eu1 O1C H11C 106.9
Eu1 O1C H12C 116.5
H11C O1C H12C 97.0
C12 N1 C2 109.3(5)
C12 N1 C20 110.0(5)
C2 N1 C20 108.3(5)
C12 N1 Eu1 112.3(4)
C2 N1 Eu1 110.1(3)
C20 N1 Eu1 106.7(3)
N1 C2 C3 112.5(5)
N1 C2 H21 109.1
C3 C2 H21 109.1
N1 C2 H22 109.1
C3 C2 H22 109.1
H21 C2 H22 107.8
N4 C3 C2 112.3(5)
N4 C3 H31 109.1
C2 C3 H31 109.1
N4 C3 H32 109.1
C2 C3 H32 109.1
H31 C3 H32 107.9
C50 N4 C3 110.6(5)
C50 N4 C5 107.7(5)
C3 N4 C5 109.8(5)
C50 N4 Eu1 103.6(3)
C3 N4 Eu1 113.7(3)
C5 N4 Eu1 111.2(3)
N4 C5 C6 112.0(5)
N4 C5 H51 109.2
C6 C5 H51 109.2
N4 C5 H52 109.2
C6 C5 H52 109.2
H51 C5 H52 107.9
N7 C6 C5 111.4(5)
N7 C6 H61 109.3
C5 C6 H61 109.3
N7 C6 H62 109.3
C5 C6 H62 109.3
H61 C6 H62 108.0
C60 N7 C8 108.2(5)
C60 N7 C6 110.1(5)
C8 N7 C6 109.0(5)
C60 N7 Eu1 103.2(4)
C8 N7 Eu1 112.5(4)
C6 N7 Eu1 113.6(4)
N7 C8 C9 112.1(5)
N7 C8 H81 109.2
C9 C8 H81 109.2
N7 C8 H82 109.2
C9 C8 H82 109.2
H81 C8 H82 107.9
N10 C9 C8 111.4(5)
N10 C9 H91 109.3
C8 C9 H91 109.3
N10 C9 H92 109.3
C8 C9 H92 109.3
H91 C9 H92 108.0
C11 N10 C70 108.3(5)
C11 N10 C9 110.0(5)
C70 N10 C9 110.7(5)
C11 N10 Eu1 111.2(4)
C70 N10 Eu1 102.0(4)
C9 N10 Eu1 114.3(4)
N10 C11 C12 111.5(5)
N10 C11 H111 109.3
C12 C11 H111 109.3
N10 C11 H112 109.3
C12 C11 H112 109.3
H111 C11 H112 108.0
N1 C12 C11 111.8(5)
N1 C12 H121 109.2
C11 C12 H121 109.2
N1 C12 H122 109.2
C11 C12 H122 109.2
H121 C12 H122 107.9
N1 C20 P1 110.4(4)
N1 C20 H201 109.6
P1 C20 H201 109.6
N1 C20 H202 109.6
P1 C20 H202 109.6
H201 C20 H202 108.1
O12 P1 O11 115.8(3)
O12 P1 C21 111.6(3)
O11 P1 C21 108.5(3)
O12 P1 C20 112.0(3)
O11 P1 C20 104.6(3)
C21 P1 C20 103.4(3)
O12 P1 Eu1 138.8(2)
O11 P1 Eu1 32.26(17)
C21 P1 Eu1 105.8(2)
C20 P1 Eu1 74.1(2)
P1 O11 Eu1 127.3(2)
N22 C21 P1 110.3(4)
N22 C21 H211 109.6
P1 C21 H211 109.6
N22 C21 H212 109.6
P1 C21 H212 109.6
H211 C21 H212 108.1
C30 N22 C21 112.2(6)
C30 N22 C40 111.6(7)
C21 N22 C40 111.7(6)
N22 C30 C31 112.8(7)
N22 C30 H301 109.0
C31 C30 H301 109.0
N22 C30 H302 109.0
C31 C30 H302 109.0
H301 C30 H302 107.8
C32B C31 C36B 122.7(13)
C36A C31 C32A 113.7(12)
C32B C31 C30 114.0(9)
C36B C31 C30 123.0(11)
C36A C31 C30 121.2(10)
C32A C31 C30 125.1(9)
C33A C32A C31 122.7(16)
C33A C32A H32A 118.7
C31 C32A H32A 118.7
C31 C32B C33B 119.1(16)
C31 C32B H32B 120.5
C33B C32B H32B 120.5
C34 C33A C32A 117.6(18)
C34 C33A H33A 121.2
C32A C33A H33A 121.2
C33A C34 C35A 125.1(15)
C35B C34 C33B 115.5(13)
C33A C34 H34A 117.4
C35A C34 H34A 117.4
C35B C34 H34B 122.3
C33B C34 H34B 122.3
C34 C35A C36A 117.7(17)
C34 C35A H35A 121.2
C36A C35A H35A 121.2
C31 C36A C35A 122.6(17)
C31 C36A H36A 118.7
C35A C36A H36A 118.7
C32B C33B C34 120.3(17)
C32B C33B H33B 119.9
C34 C33B H33B 119.9
C34 C35B C36B 124.9(16)
C34 C35B H35B 117.5
C36B C35B H35B 117.5
C31 C36B C35B 117.4(16)
C31 C36B H36B 121.3
C35B C36B H36B 121.3
C41E C40 N22 119.2(9)
N22 C40 C41D 112.9(15)
N22 C40 C41C 108.3(8)
N22 C40 H401 110.0
C41C C40 H401 110.0
N22 C40 H402 110.0
C41C C40 H402 110.0
H401 C40 H402 108.4
N22 C40 H403 109.0
C41D C40 H403 109.0
N22 C40 H404 109.0
C41D C40 H404 109.0
H403 C40 H404 107.8
C41E C40 H405 107.5
N22 C40 H405 107.5
C41E C40 H406 107.5
N22 C40 H406 107.5
H405 C40 H406 107.0
C42C C41C C46C 120.0
C42C C41C C40 123.8(10)
C46C C41C C40 116.1(10)
C43C C42C C41C 120.0
C43C C42C H42C 120.0
C41C C42C H42C 120.0
C44C C43C C42C 120.0
C44C C43C H43C 120.0
C42C C43C H43C 120.0
C43C C44C C45C 120.0
C43C C44C H44C 120.0
C45C C44C H44C 120.0
C46C C45C C44C 120.0
C46C C45C H45C 120.0
C44C C45C H45C 120.0
C45C C46C C41C 120.0
C45C C46C H46C 120.0
C41C C46C H46C 120.0
C42D C41D C46D 120.0
C42D C41D C40 98.5(19)
C46D C41D C40 141.3(19)
C41D C42D C43D 120.0
C41D C42D H42D 120.0
C43D C42D H42D 120.0
C44D C43D C42D 120.0
C44D C43D H43D 120.0
C42D C43D H43D 120.0
C45D C44D C43D 120.0
C45D C44D H44D 120.0
C43D C44D H44D 120.0
C44D C45D C46D 120.0
C44D C45D H45D 120.0
C46D C45D H45D 120.0
C45D C46D C41D 120.0
C45D C46D H46D 120.0
C41D C46D H46D 120.0
C40 C41E C42E 117.3(10)
C40 C41E C46E 122.7(10)
C42E C41E C46E 120.0
C43E C42E C41E 120.0
C43E C42E H42E 120.0
C41E C42E H42E 120.0
C44E C43E C42E 120.0
C44E C43E H43E 120.0
C42E C43E H43E 120.0
C43E C44E C45E 120.0
C43E C44E H44E 120.0
C45E C44E H44E 120.0
C46E C45E C44E 120.0
C46E C45E H45E 120.0
C44E C45E H45E 120.0
C45E C46E C41E 120.0
C45E C46E H46E 120.0
C41E C46E H46E 120.0
N4 C50 C51 112.0(5)
N4 C50 H501 109.2
C51 C50 H501 109.2
N4 C50 H502 109.2
C51 C50 H502 109.2
H501 C50 H502 107.9
O52 C51 O51 125.2(6)
O52 C51 C50 117.4(5)
O51 C51 C50 117.4(6)
O52 C51 Eu1 153.8(4)
O51 C51 Eu1 40.3(3)
C50 C51 Eu1 81.2(3)
C51 O51 Eu1 119.7(4)
N7 C60 C61 110.0(6)
N7 C60 H601 109.7
C61 C60 H601 109.7
N7 C60 H602 109.7
C61 C60 H602 109.7
H601 C60 H602 108.2
O62 C61 O61 125.2(6)
O62 C61 C60 117.6(6)
O61 C61 C60 117.2(5)
O62 C61 Eu1 159.8(5)
O61 C61 Eu1 38.0(3)
C60 C61 Eu1 80.1(3)
C61 O61 Eu1 123.1(4)
N10 C70 C71 111.7(5)
N10 C70 H701 109.3
C71 C70 H701 109.3
N10 C70 H702 109.3
C71 C70 H702 109.3
H701 C70 H702 107.9
O72 C71 O71 125.7(6)
O72 C71 C70 118.1(6)
O71 C71 C70 116.1(5)
O72 C71 Eu1 145.4(5)
O71 C71 Eu1 40.9(3)
C70 C71 Eu1 83.8(3)
C71 O71 Eu1 118.3(4)
H11A N1A H12A 113.1
H11A N1A H13A 101.3
H12A N1A H13A 114.7
H11A N1A H14A 117.2
H12A N1A H14A 107.5
H13A N1A H14A 102.6
H11W O1W H12W 98.1
H21W O2W H22W 109.4
H31W O3W H32W 98.2

loop_
_geom_bond_atom_site_label_1
_geom_bond_atom_site_label_2
_geom_bond_distance
Eu1 O11 2.341(4)
Eu1 O71 2.341(4)
Eu1 O51 2.397(5)
Eu1 O61 2.398(4)
Eu1 O1C 2.594(4)
Eu1 N4 2.676(5)
Eu1 N7 2.696(5)
Eu1 N10 2.707(5)
Eu1 N1 2.731(5)
Eu1 C71 3.146(6)
Eu1 C51 3.222(6)
Eu1 C61 3.263(6)
O1C H11C 0.8790
O1C H12C 0.8864
N1 C12 1.485(8)
N1 C2 1.488(7)
N1 C20 1.490(8)
C2 C3 1.514(9)
C2 H21 0.9900
C2 H22 0.9900
C3 N4 1.484(7)
C3 H31 0.9900
C3 H32 0.9900
N4 C50 1.476(8)
N4 C5 1.488(8)
C5 C6 1.516(9)
C5 H51 0.9900
C5 H52 0.9900
C6 N7 1.490(7)
C6 H61 0.9900
C6 H62 0.9900
N7 C60 1.480(8)
N7 C8 1.486(9)
C8 C9 1.506(10)
C8 H81 0.9900
C8 H82 0.9900
C9 N10 1.485(8)
C9 H91 0.9900
C9 H92 0.9900
N10 C11 1.473(8)
N10 C70 1.478(7)
C11 C12 1.530(9)
C11 H111 0.9900
C11 H112 0.9900
C12 H121 0.9900
C12 H122 0.9900
C20 P1 1.832(7)
C20 H201 0.9900
C20 H202 0.9900
P1 O12 1.494(5)
P1 O11 1.531(4)
P1 C21 1.817(6)
C21 N22 1.463(9)
C21 H211 0.9900
C21 H212 0.9900
N22 C30 1.457(11)
N22 C40 1.480(9)
C30 C31 1.491(11)
C30 H301 0.9900
C30 H302 0.9900
C31 C32B 1.341(19)
C31 C36B 1.380(17)
C31 C36A 1.404(19)
C31 C32A 1.458(19)
C32A C33A 1.39(2)
C32A H32A 0.9500
C32B C33B 1.39(2)
C32B H32B 0.9500
C33A C34 1.32(2)
C33A H33A 0.9500
C34 C35B 1.31(2)
C34 C35A 1.35(3)
C34 C33B 1.49(2)
C34 H34A 0.9500
C34 H34B 0.9500
C35A C36A 1.41(3)
C35A H35A 0.9500
C36A H36A 0.9500
C33B H33B 0.9500
C35B C36B 1.40(3)
C35B H35B 0.9500
C36B H36B 0.9500
C40 C41E 1.313(14)
C40 C41D 1.56(3)
C40 C41C 1.660(16)
C40 H401 0.9900
C40 H402 0.9900
C40 H403 0.9900
C40 H404 0.9900
C40 H405 0.9900
C40 H406 0.9900
C41C C42C 1.3900
C41C C46C 1.3900
C42C C43C 1.3900
C42C H42C 0.9500
C43C C44C 1.3900
C43C H43C 0.9500
C44C C45C 1.3900
C44C H44C 0.9500
C45C C46C 1.3900
C45C H45C 0.9500
C46C H46C 0.9500
C41D C42D 1.3900
C41D C46D 1.3900
C42D C43D 1.3900
C42D H42D 0.9500
C43D C44D 1.3900
C43D H43D 0.9500
C44D C45D 1.3900
C44D H44D 0.9500
C45D C46D 1.3900
C45D H45D 0.9500
C46D H46D 0.9500
C41E C42E 1.3900
C41E C46E 1.3900
C42E C43E 1.3900
C42E H42E 0.9500
C43E C44E 1.3900
C43E H43E 0.9500
C44E C45E 1.3900
C44E H44E 0.9500
C45E C46E 1.3900
C45E H45E 0.9500
C46E H46E 0.9500
C50 C51 1.521(8)
C50 H501 0.9900
C50 H502 0.9900
C51 O52 1.242(8)
C51 O51 1.272(7)
C60 C61 1.535(9)
C60 H601 0.9900
C60 H602 0.9900
C61 O62 1.249(8)
C61 O61 1.263(8)
C70 C71 1.518(9)
C70 H701 0.9900
C70 H702 0.9900
C71 O72 1.236(7)
C71 O71 1.266(8)
N1A H11A 0.9171
N1A H12A 0.8406
N1A H13A 0.8793
N1A H14A 0.8284
O1W H11W 0.7824
O1W H12W 0.8523
O2W H21W 0.8895
O2W H22W 0.9469
O3W H31W 0.8108
O3W H32W 0.8706
